data_4325921
loop_
_publ_author_name
'Dongming Yang'
'Yuqiang Ding'
'Haishun Wu'
'Wenjun Zheng'

_publ_section_title
;
 Synthesis and Structural Characterization of Alkaline-Earth-Metal
 Bis(amido)silane and Lithium Oxobis(aminolato)silane Complexes
;
_journal_name_full 'Inorganic Chemistry'
_journal_page_first 7698
_journal_page_last 7706
_journal_paper_doi 10.1021/ic200748z
_journal_volume 50
_journal_year 2011
_chemical_formula_sum 'C52 H102 Br2 Li6 N2 O10 Si6'
_chemical_formula_weight 1285.36
_chemical_name_systematic
; 
 ? 
;
_space_group_IT_number 2
_symmetry_cell_setting triclinic
_symmetry_space_group_name_Hall '-P 1'
_symmetry_space_group_name_H-M 'P -1'
_atom_sites_solution_hydrogens geom
_atom_sites_solution_primary direct
_atom_sites_solution_secondary difmap
_audit_creation_method SHELXL-97
_cell_angle_alpha 100.6800(10)
_cell_angle_beta 101.0620(10)
_cell_angle_gamma 96.1460(10)
_cell_formula_units_Z 2
_cell_length_a 12.9987(12)
_cell_length_b 14.2883(13)
_cell_length_c 19.3868(18)
_cell_measurement_reflns_used 7062
_cell_measurement_temperature 296(2)
_cell_measurement_theta_max 25.93
_cell_measurement_theta_min 2.25
_cell_volume 3434.4(5)
_computing_cell_refinement 'Bruker SMART'
_computing_data_collection 'Bruker SMART'
_computing_data_reduction 'Bruker SAINT'
_computing_molecular_graphics 'Bruker SHELXTL'
_computing_publication_material 'Bruker SHELXTL'
_computing_structure_refinement 'SHELXL-97 (Sheldrick, 1997)'
_computing_structure_solution 'SHELXS-97 (Sheldrick, 1990)'
_diffrn_ambient_temperature 296(2)
_diffrn_measured_fraction_theta_full 0.988
_diffrn_measured_fraction_theta_max 0.988
_diffrn_measurement_device_type 'CCD area detector'
_diffrn_measurement_method 'phi and omega scans'
_diffrn_radiation_monochromator graphite
_diffrn_radiation_source 'fine-focus sealed tube'
_diffrn_radiation_type MoK\a
_diffrn_radiation_wavelength 0.71073
_diffrn_reflns_av_R_equivalents 0.0195
_diffrn_reflns_av_sigmaI/netI 0.0311
_diffrn_reflns_limit_h_max 15
_diffrn_reflns_limit_h_min -15
_diffrn_reflns_limit_k_max 16
_diffrn_reflns_limit_k_min -15
_diffrn_reflns_limit_l_max 23
_diffrn_reflns_limit_l_min -23
_diffrn_reflns_number 24321
_diffrn_reflns_theta_full 25.01
_diffrn_reflns_theta_max 25.01
_diffrn_reflns_theta_min 1.09
_exptl_absorpt_coefficient_mu 1.334
_exptl_absorpt_correction_T_max 0.6984
_exptl_absorpt_correction_T_min 0.5275
_exptl_absorpt_correction_type multi-scan
_exptl_crystal_colour colourless
_exptl_crystal_density_diffrn 1.243
_exptl_crystal_density_meas 0
_exptl_crystal_F_000 1360
_exptl_crystal_size_max 0.55
_exptl_crystal_size_mid 0.36
_exptl_crystal_size_min 0.29
_refine_diff_density_max 0.464
_refine_diff_density_min -0.358
_refine_diff_density_rms 0.057
_refine_ls_extinction_method none
_refine_ls_goodness_of_fit_ref 1.041
_refine_ls_hydrogen_treatment mixed
_refine_ls_matrix_type full
_refine_ls_number_parameters 742
_refine_ls_number_reflns 11959
_refine_ls_number_restraints 0
_refine_ls_restrained_S_all 1.041
_refine_ls_R_factor_all 0.0377
_refine_ls_R_factor_gt 0.0282
_refine_ls_shift/su_max 0.002
_refine_ls_shift/su_mean 0.000
_refine_ls_structure_factor_coef Fsqd
_refine_ls_weighting_details 'calc w=1/[\s^2^(Fo^2^)+(0.0416P)^2^+1.1229P] where P=(Fo^2^+2Fc^2^)/3'
_refine_ls_weighting_scheme calc
_refine_ls_wR_factor_gt 0.0727
_refine_ls_wR_factor_ref 0.0790
_reflns_number_gt 10040
_reflns_number_total 11959
_reflns_threshold_expression >2sigma(I)
_cod_data_source_file ic200748z_si_002_5.cif
_cod_data_source_block 091026ydm01_0m
_cod_database_code 4325921

loop_
_symmetry_equiv_pos_as_xyz
'x, y, z'
'-x, -y, -z'

loop_
_atom_site_label
_atom_site_type_symbol
_atom_site_fract_x
_atom_site_fract_y
_atom_site_fract_z
_atom_site_U_iso_or_equiv
_atom_site_adp_type
_atom_site_occupancy
_atom_site_symmetry_multiplicity
_atom_site_calc_flag
_atom_site_refinement_flags
_atom_site_disorder_assembly
_atom_site_disorder_group
Br1 Br 0.192656(15) 0.148312(15) 0.155639(11) 0.02085(6) Uani 1 1 d . . .
Br2 Br 0.288577(16) 0.293124(16) 0.405097(12) 0.02535(7) Uani 1 1 d . . .
Si1 Si -0.02854(4) 0.35420(4) 0.26347(3) 0.01672(12) Uani 1 1 d . . .
Si2 Si 0.12051(4) 0.51650(4) 0.23332(3) 0.01871(13) Uani 1 1 d . . .
Si3 Si 0.34592(4) 0.45099(4) 0.24060(3) 0.01913(13) Uani 1 1 d . . .
Si4 Si 0.50990(4) 0.09252(4) 0.28704(3) 0.01879(13) Uani 1 1 d . . .
Si5 Si 0.37302(4) -0.02586(4) 0.35921(3) 0.01758(13) Uani 1 1 d . . .
Si6 Si 0.13639(4) 0.01408(4) 0.34095(3) 0.01692(12) Uani 1 1 d . . .
Li1 Li 0.2004(3) 0.3158(3) 0.2584(2) 0.0247(8) Uani 1 1 d . . .
Li2 Li 0.0430(3) 0.1435(3) 0.22313(18) 0.0205(7) Uani 1 1 d . . .
Li3 Li 0.0971(3) 0.2264(3) 0.35353(19) 0.0215(8) Uani 1 1 d . . .
Li4 Li 0.2732(3) 0.1247(3) 0.2861(2) 0.0264(8) Uani 1 1 d . . .
Li5 Li 0.4296(3) 0.2965(3) 0.33464(19) 0.0221(8) Uani 1 1 d . . .
Li6 Li 0.3820(3) 0.2290(3) 0.20277(19) 0.0228(8) Uani 1 1 d . A .
N7 N 0.45504(13) -0.02043(12) 0.29919(9) 0.0172(4) Uani 1 1 d . . .
N8 N 0.00104(13) 0.44021(12) 0.21245(9) 0.0162(4) Uani 1 1 d . . .
O1 O 0.05746(10) 0.28158(10) 0.26953(7) 0.0171(3) Uani 1 1 d . . .
O2 O 0.21578(11) 0.44926(10) 0.23736(8) 0.0203(3) Uani 1 1 d . . .
O3 O 0.36734(11) 0.34860(10) 0.25633(7) 0.0204(3) Uani 1 1 d . . .
O4 O 0.42187(10) 0.16365(10) 0.28275(7) 0.0175(3) Uani 1 1 d . . .
O5 O 0.25787(10) 0.00526(10) 0.32568(7) 0.0186(3) Uani 1 1 d . . .
O6 O 0.10108(11) 0.10032(10) 0.30561(7) 0.0215(3) Uani 1 1 d . . .
O7 O 0.02670(11) 0.23918(11) 0.43465(8) 0.0260(3) Uani 1 1 d . . .
O8 O -0.07689(11) 0.05365(11) 0.15865(8) 0.0244(3) Uani 1 1 d . . .
O9 O 0.56037(12) 0.36583(11) 0.39624(8) 0.0290(4) Uani 1 1 d . . .
O10 O 0.44749(12) 0.23240(12) 0.12122(8) 0.0292(4) Uani 1 1 d . . .
C1 C -0.0342(2) 0.42032(17) 0.35569(12) 0.0320(6) Uani 1 1 d . . .
H1A H -0.0714 0.3779 0.3788 0.048 Uiso 1 1 calc R . .
H1B H -0.0705 0.4748 0.3517 0.048 Uiso 1 1 calc R . .
H1C H 0.0366 0.4420 0.3837 0.048 Uiso 1 1 calc R . .
C2 C -0.16417(16) 0.28817(16) 0.22015(13) 0.0271(5) Uani 1 1 d . . .
H2A H -0.1632 0.2504 0.1739 0.041 Uiso 1 1 calc R . .
H2B H -0.2128 0.3336 0.2144 0.041 Uiso 1 1 calc R . .
H2C H -0.1862 0.2466 0.2499 0.041 Uiso 1 1 calc R . .
C3 C -0.07653(16) 0.44297(15) 0.14813(11) 0.0186(4) Uani 1 1 d . . .
C4 C -0.15362(16) 0.50502(15) 0.15212(12) 0.0227(5) Uani 1 1 d . . .
C5 C -0.22961(18) 0.50340(17) 0.09012(13) 0.0288(5) Uani 1 1 d . . .
H5 H -0.2813 0.5434 0.0926 0.035 Uiso 1 1 calc R . .
C6 C -0.22987(18) 0.44438(17) 0.02590(13) 0.0310(6) Uani 1 1 d . . .
H6 H -0.2814 0.4442 -0.0147 0.037 Uiso 1 1 calc R . .
C7 C -0.15296(18) 0.38505(17) 0.02177(12) 0.0274(5) Uani 1 1 d . . .
H7 H -0.1530 0.3455 -0.0221 0.033 Uiso 1 1 calc R . .
C8 C -0.07526(16) 0.38309(15) 0.08192(11) 0.0209(5) Uani 1 1 d . . .
C9 C -0.15681(18) 0.57338(16) 0.22121(13) 0.0280(5) Uani 1 1 d . . .
H9 H -0.0962 0.5673 0.2580 0.034 Uiso 1 1 calc R . .
C10 C -0.2573(2) 0.54769(19) 0.24772(15) 0.0402(6) Uani 1 1 d . . .
H10A H -0.3181 0.5544 0.2130 0.060 Uiso 1 1 calc R . .
H10B H -0.2549 0.5901 0.2928 0.060 Uiso 1 1 calc R . .
H10C H -0.2622 0.4824 0.2540 0.060 Uiso 1 1 calc R . .
C11 C -0.1465(2) 0.67806(17) 0.21329(15) 0.0392(6) Uani 1 1 d . . .
H11A H -0.0833 0.6937 0.1965 0.059 Uiso 1 1 calc R . .
H11B H -0.1428 0.7195 0.2590 0.059 Uiso 1 1 calc R . .
H11C H -0.2070 0.6869 0.1793 0.059 Uiso 1 1 calc R . .
C12 C 0.00706(17) 0.31654(16) 0.07340(12) 0.0264(5) Uani 1 1 d . . .
H12 H 0.0510 0.3199 0.1212 0.032 Uiso 1 1 calc R . .
C13 C -0.04308(19) 0.21266(17) 0.04278(13) 0.0324(6) Uani 1 1 d . . .
H13A H -0.0878 0.1924 0.0730 0.049 Uiso 1 1 calc R . .
H13B H 0.0115 0.1726 0.0407 0.049 Uiso 1 1 calc R . .
H13C H -0.0847 0.2072 -0.0048 0.049 Uiso 1 1 calc R . .
C14 C 0.0799(3) 0.3474(2) 0.0257(2) 0.0640(10) Uani 1 1 d . . .
H14A H 0.0389 0.3431 -0.0219 0.096 Uiso 1 1 calc R . .
H14B H 0.1330 0.3058 0.0235 0.096 Uiso 1 1 calc R . .
H14C H 0.1135 0.4126 0.0454 0.096 Uiso 1 1 calc R . .
C15 C 0.1436(2) 0.59913(19) 0.32277(14) 0.0399(6) Uani 1 1 d . . .
H15A H 0.1414 0.5621 0.3592 0.060 Uiso 1 1 calc R . .
H15B H 0.0895 0.6399 0.3228 0.060 Uiso 1 1 calc R . .
H15C H 0.2117 0.6381 0.3325 0.060 Uiso 1 1 calc R . .
C16 C 0.12716(19) 0.59038(18) 0.16522(14) 0.0341(6) Uani 1 1 d . . .
H16A H 0.1955 0.6294 0.1763 0.051 Uiso 1 1 calc R . .
H16B H 0.0731 0.6312 0.1653 0.051 Uiso 1 1 calc R . .
H16C H 0.1164 0.5490 0.1186 0.051 Uiso 1 1 calc R . .
C17 C 0.3697(2) 0.46984(19) 0.15210(14) 0.0358(6) Uani 1 1 d . . .
H17A H 0.4441 0.4733 0.1527 0.054 Uiso 1 1 calc R . .
H17B H 0.3463 0.5288 0.1432 0.054 Uiso 1 1 calc R . .
H17C H 0.3311 0.4171 0.1148 0.054 Uiso 1 1 calc R . .
C18 C 0.41851(18) 0.55500(17) 0.31166(14) 0.0358(6) Uani 1 1 d . . .
H18A H 0.4072 0.5457 0.3576 0.054 Uiso 1 1 calc R . .
H18B H 0.3931 0.6130 0.3021 0.054 Uiso 1 1 calc R . .
H18C H 0.4929 0.5602 0.3121 0.054 Uiso 1 1 calc R . .
C19 C 0.56457(18) 0.06830(17) 0.20418(13) 0.0297(5) Uani 1 1 d . . .
H19A H 0.5073 0.0507 0.1626 0.045 Uiso 1 1 calc R . .
H19B H 0.6058 0.0166 0.2060 0.045 Uiso 1 1 calc R . .
H19C H 0.6087 0.1252 0.2013 0.045 Uiso 1 1 calc R . .
C20 C 0.62671(17) 0.14587(17) 0.36267(14) 0.0327(6) Uani 1 1 d . . .
H20A H 0.6661 0.1991 0.3507 0.049 Uiso 1 1 calc R . .
H20B H 0.6715 0.0978 0.3703 0.049 Uiso 1 1 calc R . .
H20C H 0.6024 0.1680 0.4057 0.049 Uiso 1 1 calc R . .
C21 C 0.46914(16) -0.10807(14) 0.25308(11) 0.0178(4) Uani 1 1 d . . .
C22 C 0.55063(16) -0.16043(15) 0.27631(11) 0.0205(5) Uani 1 1 d . . .
C23 C 0.56380(18) -0.24334(16) 0.23037(12) 0.0250(5) Uani 1 1 d . . .
H23 H 0.6184 -0.2771 0.2451 0.030 Uiso 1 1 calc R . .
C24 C 0.49773(19) -0.27673(17) 0.16339(12) 0.0281(5) Uani 1 1 d . . .
H24 H 0.5075 -0.3325 0.1335 0.034 Uiso 1 1 calc R . .
C25 C 0.41683(18) -0.22632(16) 0.14117(12) 0.0250(5) Uani 1 1 d . . .
H25 H 0.3715 -0.2495 0.0964 0.030 Uiso 1 1 calc R . .
C26 C 0.40177(17) -0.14155(15) 0.18429(11) 0.0206(5) Uani 1 1 d . . .
C27 C 0.62711(17) -0.12929(16) 0.34936(12) 0.0226(5) Uani 1 1 d . . .
H27 H 0.6003 -0.0775 0.3783 0.027 Uiso 1 1 calc R . .
C28 C 0.63542(19) -0.21191(17) 0.38980(12) 0.0286(5) Uani 1 1 d . . .
H28A H 0.5658 -0.2391 0.3923 0.043 Uiso 1 1 calc R . .
H28B H 0.6773 -0.1876 0.4376 0.043 Uiso 1 1 calc R . .
H28C H 0.6684 -0.2606 0.3648 0.043 Uiso 1 1 calc R . .
C29 C 0.73780(18) -0.08975(18) 0.34119(13) 0.0318(6) Uani 1 1 d . . .
H29A H 0.7671 -0.1403 0.3151 0.048 Uiso 1 1 calc R . .
H29B H 0.7830 -0.0657 0.3879 0.048 Uiso 1 1 calc R . .
H29C H 0.7324 -0.0385 0.3155 0.048 Uiso 1 1 calc R . .
C30 C 0.31152(17) -0.08926(16) 0.15643(11) 0.0227(5) Uani 1 1 d . . .
H30 H 0.3230 -0.0247 0.1871 0.027 Uiso 1 1 calc R . .
C31 C 0.30666(19) -0.07793(18) 0.07890(12) 0.0324(6) Uani 1 1 d . . .
H31A H 0.3749 -0.0493 0.0747 0.049 Uiso 1 1 calc R . .
H31B H 0.2549 -0.0374 0.0663 0.049 Uiso 1 1 calc R . .
H31C H 0.2872 -0.1400 0.0470 0.049 Uiso 1 1 calc R . .
C32 C 0.20545(17) -0.14103(17) 0.16225(12) 0.0285(5) Uani 1 1 d . . .
H32A H 0.1908 -0.2036 0.1310 0.043 Uiso 1 1 calc R . .
H32B H 0.1502 -0.1043 0.1484 0.043 Uiso 1 1 calc R . .
H32C H 0.2087 -0.1477 0.2110 0.043 Uiso 1 1 calc R . .
C33 C 0.42907(18) 0.06487(17) 0.44367(12) 0.0269(5) Uani 1 1 d . . .
H33A H 0.4230 0.1282 0.4349 0.040 Uiso 1 1 calc R . .
H33B H 0.5024 0.0598 0.4600 0.040 Uiso 1 1 calc R . .
H33C H 0.3908 0.0535 0.4797 0.040 Uiso 1 1 calc R . .
C34 C 0.34875(18) -0.14995(16) 0.37510(12) 0.0264(5) Uani 1 1 d . . .
H34A H 0.2963 -0.1532 0.4037 0.040 Uiso 1 1 calc R . .
H34B H 0.4135 -0.1661 0.3999 0.040 Uiso 1 1 calc R . .
H34C H 0.3238 -0.1946 0.3298 0.040 Uiso 1 1 calc R . .
C35 C 0.14723(18) 0.03729(17) 0.44021(11) 0.0262(5) Uani 1 1 d . . .
H35A H 0.1847 0.1008 0.4616 0.039 Uiso 1 1 calc R . .
H35B H 0.1851 -0.0093 0.4599 0.039 Uiso 1 1 calc R . .
H35C H 0.0775 0.0322 0.4502 0.039 Uiso 1 1 calc R . .
C36 C 0.05103(18) -0.10407(16) 0.30149(13) 0.0271(5) Uani 1 1 d . . .
H36A H -0.0162 -0.1028 0.3149 0.041 Uiso 1 1 calc R . .
H36B H 0.0848 -0.1541 0.3191 0.041 Uiso 1 1 calc R . .
H36C H 0.0405 -0.1163 0.2501 0.041 Uiso 1 1 calc R . .
C37 C -0.07703(19) 0.19194(19) 0.43388(15) 0.0369(6) Uani 1 1 d . . .
H37A H -0.0809 0.1226 0.4201 0.044 Uiso 1 1 calc R . .
H37B H -0.1306 0.2126 0.4001 0.044 Uiso 1 1 calc R . .
C38 C -0.0937(3) 0.2202(2) 0.50886(18) 0.0612(9) Uani 1 1 d . . .
H38A H -0.1326 0.1671 0.5222 0.073 Uiso 1 1 calc R . .
H38B H -0.1319 0.2749 0.5136 0.073 Uiso 1 1 calc R . .
C39 C 0.0167(3) 0.2458(3) 0.55402(16) 0.0606(9) Uani 1 1 d . . .
H39A H 0.0189 0.2902 0.5988 0.073 Uiso 1 1 calc R . .
H39B H 0.0457 0.1889 0.5644 0.073 Uiso 1 1 calc R . .
C40 C 0.0747(2) 0.2923(2) 0.50651(12) 0.0374(6) Uani 1 1 d . . .
H40A H 0.0661 0.3597 0.5115 0.045 Uiso 1 1 calc R . .
H40B H 0.1497 0.2877 0.5183 0.045 Uiso 1 1 calc R . .
C41 C -0.15915(19) 0.01512(18) 0.19030(14) 0.0350(6) Uani 1 1 d . . .
H41A H -0.2075 0.0613 0.1980 0.042 Uiso 1 1 calc R . .
H41B H -0.1286 0.0008 0.2362 0.042 Uiso 1 1 calc R . .
C42 C -0.2167(2) -0.0752(2) 0.13876(17) 0.0483(7) Uani 1 1 d . . .
H42A H -0.2790 -0.0623 0.1075 0.058 Uiso 1 1 calc R . .
H42B H -0.2381 -0.1238 0.1642 0.058 Uiso 1 1 calc R . .
C43 C -0.1352(2) -0.10662(18) 0.09646(15) 0.0390(6) Uani 1 1 d . . .
H43A H -0.0889 -0.1446 0.1212 0.047 Uiso 1 1 calc R . .
H43B H -0.1689 -0.1438 0.0488 0.047 Uiso 1 1 calc R . .
C44 C -0.07563(19) -0.01278(17) 0.09286(12) 0.0301(5) Uani 1 1 d . . .
H44A H -0.0034 -0.0199 0.0892 0.036 Uiso 1 1 calc R . .
H44B H -0.1096 0.0102 0.0514 0.036 Uiso 1 1 calc R . .
C45 C 0.5897(2) 0.3879(2) 0.47361(13) 0.0447(7) Uani 1 1 d . . .
H45A H 0.5916 0.3294 0.4921 0.054 Uiso 1 1 calc R . .
H45B H 0.5398 0.4245 0.4938 0.054 Uiso 1 1 calc R . .
C46 C 0.6991(2) 0.4472(2) 0.49169(17) 0.0579(9) Uani 1 1 d . . .
H46A H 0.7093 0.4953 0.5358 0.069 Uiso 1 1 calc R . .
H46B H 0.7542 0.4066 0.4966 0.069 Uiso 1 1 calc R . .
C47 C 0.6990(2) 0.4937(2) 0.42763(17) 0.0537(8) Uani 1 1 d . . .
H47A H 0.6631 0.5499 0.4316 0.064 Uiso 1 1 calc R . .
H47B H 0.7705 0.5120 0.4220 0.064 Uiso 1 1 calc R . .
C48 C 0.63941(19) 0.41481(18) 0.36733(15) 0.0358(6) Uani 1 1 d . . .
H48A H 0.6064 0.4407 0.3272 0.043 Uiso 1 1 calc R . .
H48B H 0.6863 0.3712 0.3511 0.043 Uiso 1 1 calc R . .
C49 C 0.5485(2) 0.2838(2) 0.12196(14) 0.0386(6) Uani 0.619(5) 1 d P A 1
H49A H 0.5962 0.2912 0.1683 0.046 Uiso 0.619(5) 1 calc PR A 1
H49B H 0.5412 0.3472 0.1120 0.046 Uiso 0.619(5) 1 calc PR A 1
C50 C 0.5890(3) 0.2235(4) 0.0639(2) 0.0469(14) Uani 0.619(5) 1 d P A 1
H50A H 0.6396 0.1853 0.0841 0.056 Uiso 0.619(5) 1 calc PR A 1
H50B H 0.6228 0.2636 0.0369 0.056 Uiso 0.619(5) 1 calc PR A 1
C51 C 0.4903(4) 0.1591(4) 0.0162(2) 0.0499(14) Uani 0.619(5) 1 d P A 1
H51A H 0.4812 0.1682 -0.0328 0.060 Uiso 0.619(5) 1 calc PR A 1
H51B H 0.4953 0.0919 0.0162 0.060 Uiso 0.619(5) 1 calc PR A 1
C52 C 0.4013(2) 0.1886(2) 0.04752(13) 0.0435(7) Uani 0.619(5) 1 d P A 1
H52A H 0.3674 0.2341 0.0229 0.052 Uiso 0.619(5) 1 calc PR A 1
H52B H 0.3490 0.1332 0.0441 0.052 Uiso 0.619(5) 1 calc PR A 1
C49' C 0.5485(2) 0.2838(2) 0.12196(14) 0.0386(6) Uani 0.381(5) 1 d P A 2
H49C H 0.6038 0.2433 0.1255 0.046 Uiso 0.381(5) 1 calc PR A 2
H49D H 0.5683 0.3406 0.1606 0.046 Uiso 0.381(5) 1 calc PR A 2
C50' C 0.5217(7) 0.3123(7) 0.0421(4) 0.069(3) Uani 0.381(5) 1 d P A 2
H50C H 0.5105 0.3790 0.0468 0.082 Uiso 0.381(5) 1 calc PR A 2
H50D H 0.5791 0.3024 0.0174 0.082 Uiso 0.381(5) 1 calc PR A 2
C51' C 0.4240(10) 0.2471(8) 0.0028(4) 0.089(4) Uani 0.381(5) 1 d P A 2
H51C H 0.3664 0.2835 -0.0086 0.107 Uiso 0.381(5) 1 calc PR A 2
H51D H 0.4349 0.2096 -0.0415 0.107 Uiso 0.381(5) 1 calc PR A 2
C52' C 0.4013(2) 0.1886(2) 0.04752(13) 0.0435(7) Uani 0.381(5) 1 d P A 2
H52C H 0.4280 0.1283 0.0348 0.052 Uiso 0.381(5) 1 calc PR A 2
H52D H 0.3250 0.1743 0.0414 0.052 Uiso 0.381(5) 1 calc PR A 2

loop_
_atom_site_aniso_label
_atom_site_aniso_U_11
_atom_site_aniso_U_22
_atom_site_aniso_U_33
_atom_site_aniso_U_23
_atom_site_aniso_U_13
_atom_site_aniso_U_12
Br1 0.01474(11) 0.02480(12) 0.02349(12) 0.00590(9) 0.00482(8) 0.00232(8)
Br2 0.01772(11) 0.03017(13) 0.02901(13) 0.00586(10) 0.00844(9) 0.00188(9)
Si1 0.0160(3) 0.0167(3) 0.0195(3) 0.0056(2) 0.0058(2) 0.0047(2)
Si2 0.0174(3) 0.0154(3) 0.0234(3) 0.0045(2) 0.0042(2) 0.0026(2)
Si3 0.0153(3) 0.0170(3) 0.0262(3) 0.0076(2) 0.0050(2) 0.0008(2)
Si4 0.0125(3) 0.0170(3) 0.0269(3) 0.0046(2) 0.0039(2) 0.0030(2)
Si5 0.0180(3) 0.0180(3) 0.0175(3) 0.0039(2) 0.0037(2) 0.0056(2)
Si6 0.0155(3) 0.0173(3) 0.0197(3) 0.0065(2) 0.0054(2) 0.0026(2)
Li1 0.0203(18) 0.0188(19) 0.038(2) 0.0102(16) 0.0099(16) 0.0031(15)
Li2 0.0207(18) 0.0213(19) 0.0202(18) 0.0049(15) 0.0057(14) 0.0030(15)
Li3 0.0231(18) 0.0218(19) 0.0216(18) 0.0068(15) 0.0066(15) 0.0049(15)
Li4 0.0204(19) 0.028(2) 0.035(2) 0.0146(17) 0.0074(16) 0.0064(16)
Li5 0.0182(18) 0.0220(19) 0.0264(19) 0.0062(15) 0.0046(15) 0.0024(15)
Li6 0.0221(19) 0.024(2) 0.0234(19) 0.0065(16) 0.0063(15) 0.0045(15)
N7 0.0152(9) 0.0156(9) 0.0198(9) 0.0007(7) 0.0029(7) 0.0041(7)
N8 0.0153(9) 0.0157(9) 0.0180(9) 0.0049(7) 0.0020(7) 0.0041(7)
O1 0.0158(7) 0.0172(7) 0.0202(7) 0.0065(6) 0.0051(6) 0.0044(6)
O2 0.0161(7) 0.0169(8) 0.0299(8) 0.0077(6) 0.0068(6) 0.0032(6)
O3 0.0192(7) 0.0188(8) 0.0236(8) 0.0060(6) 0.0044(6) 0.0028(6)
O4 0.0146(7) 0.0162(7) 0.0224(7) 0.0048(6) 0.0042(6) 0.0039(6)
O5 0.0161(7) 0.0210(8) 0.0201(7) 0.0059(6) 0.0049(6) 0.0049(6)
O6 0.0253(8) 0.0191(8) 0.0212(8) 0.0059(6) 0.0040(6) 0.0065(6)
O7 0.0207(8) 0.0342(9) 0.0235(8) 0.0054(7) 0.0082(6) 0.0004(7)
O8 0.0209(8) 0.0251(8) 0.0244(8) 0.0012(7) 0.0053(6) -0.0032(6)
O9 0.0227(8) 0.0324(9) 0.0275(9) 0.0047(7) 0.0014(7) -0.0053(7)
O10 0.0214(8) 0.0421(10) 0.0237(8) 0.0060(7) 0.0080(7) -0.0015(7)
C1 0.0483(15) 0.0272(13) 0.0283(12) 0.0090(10) 0.0185(11) 0.0161(12)
C2 0.0175(11) 0.0253(12) 0.0418(14) 0.0142(11) 0.0065(10) 0.0046(9)
C3 0.0166(10) 0.0164(11) 0.0242(11) 0.0093(9) 0.0036(9) 0.0019(8)
C4 0.0193(11) 0.0203(11) 0.0297(12) 0.0089(10) 0.0047(9) 0.0029(9)
C5 0.0252(12) 0.0251(13) 0.0373(14) 0.0130(11) 0.0006(10) 0.0085(10)
C6 0.0289(13) 0.0342(14) 0.0282(13) 0.0158(11) -0.0054(10) 0.0018(11)
C7 0.0311(13) 0.0283(13) 0.0216(11) 0.0075(10) 0.0028(10) -0.0001(10)
C8 0.0209(11) 0.0192(11) 0.0225(11) 0.0064(9) 0.0045(9) -0.0013(9)
C9 0.0244(12) 0.0254(13) 0.0347(13) 0.0054(10) 0.0037(10) 0.0127(10)
C10 0.0497(16) 0.0300(14) 0.0509(16) 0.0134(12) 0.0241(13) 0.0177(12)
C11 0.0356(14) 0.0232(13) 0.0580(17) 0.0016(12) 0.0145(13) 0.0049(11)
C12 0.0240(12) 0.0263(13) 0.0250(12) -0.0018(10) 0.0018(9) 0.0050(10)
C13 0.0351(14) 0.0255(13) 0.0354(14) 0.0064(11) 0.0035(11) 0.0069(11)
C14 0.064(2) 0.0316(16) 0.113(3) 0.0102(17) 0.062(2) 0.0091(15)
C15 0.0302(14) 0.0359(15) 0.0450(16) -0.0112(12) 0.0103(12) -0.0023(11)
C16 0.0267(13) 0.0311(14) 0.0512(16) 0.0245(12) 0.0092(11) 0.0041(11)
C17 0.0359(14) 0.0407(15) 0.0430(15) 0.0251(12) 0.0181(12) 0.0130(12)
C18 0.0241(12) 0.0238(13) 0.0522(16) 0.0004(12) -0.0002(11) 0.0002(10)
C19 0.0247(12) 0.0248(13) 0.0454(15) 0.0099(11) 0.0191(11) 0.0046(10)
C20 0.0194(12) 0.0222(12) 0.0500(15) 0.0061(11) -0.0054(11) 0.0013(10)
C21 0.0182(10) 0.0153(11) 0.0214(11) 0.0033(9) 0.0084(8) 0.0025(8)
C22 0.0198(11) 0.0196(11) 0.0242(11) 0.0055(9) 0.0086(9) 0.0040(9)
C23 0.0261(12) 0.0218(12) 0.0308(12) 0.0056(10) 0.0106(10) 0.0112(10)
C24 0.0359(13) 0.0221(12) 0.0275(12) 0.0002(10) 0.0120(10) 0.0090(10)
C25 0.0293(12) 0.0243(12) 0.0192(11) 0.0002(9) 0.0048(9) 0.0025(10)
C26 0.0220(11) 0.0198(11) 0.0210(11) 0.0053(9) 0.0067(9) 0.0016(9)
C27 0.0224(11) 0.0204(12) 0.0257(12) 0.0034(9) 0.0051(9) 0.0088(9)
C28 0.0304(13) 0.0285(13) 0.0277(12) 0.0060(10) 0.0043(10) 0.0117(10)
C29 0.0227(12) 0.0334(14) 0.0386(14) 0.0063(11) 0.0042(10) 0.0070(10)
C30 0.0240(11) 0.0219(12) 0.0192(11) 0.0010(9) 0.0006(9) 0.0035(9)
C31 0.0327(13) 0.0361(14) 0.0279(13) 0.0117(11) 0.0009(10) 0.0034(11)
C32 0.0247(12) 0.0323(13) 0.0266(12) 0.0029(10) 0.0030(10) 0.0054(10)
C33 0.0271(12) 0.0295(13) 0.0225(12) 0.0025(10) 0.0004(9) 0.0110(10)
C34 0.0274(12) 0.0253(12) 0.0314(13) 0.0119(10) 0.0106(10) 0.0076(10)
C35 0.0283(12) 0.0310(13) 0.0243(12) 0.0118(10) 0.0090(10) 0.0102(10)
C36 0.0236(12) 0.0234(12) 0.0357(13) 0.0097(10) 0.0095(10) -0.0008(10)
C37 0.0232(13) 0.0345(15) 0.0580(17) 0.0160(13) 0.0164(12) 0.0021(11)
C38 0.062(2) 0.059(2) 0.083(2) 0.0266(18) 0.0523(19) 0.0113(17)
C39 0.084(3) 0.077(2) 0.0436(18) 0.0280(17) 0.0387(17) 0.040(2)
C40 0.0345(14) 0.0527(17) 0.0236(12) 0.0015(12) 0.0097(11) 0.0059(12)
C41 0.0240(12) 0.0329(14) 0.0468(15) 0.0000(12) 0.0167(11) -0.0031(10)
C42 0.0377(15) 0.0337(15) 0.067(2) -0.0074(14) 0.0221(14) -0.0112(12)
C43 0.0390(15) 0.0277(14) 0.0443(15) -0.0050(12) 0.0097(12) -0.0006(11)
C44 0.0298(13) 0.0296(13) 0.0268(12) -0.0025(10) 0.0067(10) -0.0001(10)
C45 0.0567(18) 0.0430(17) 0.0251(13) -0.0008(12) -0.0037(12) 0.0040(14)
C46 0.0512(18) 0.0419(17) 0.0575(19) -0.0107(15) -0.0241(15) 0.0076(14)
C47 0.0423(17) 0.0374(17) 0.069(2) -0.0039(15) 0.0036(15) -0.0092(13)
C48 0.0231(12) 0.0333(14) 0.0510(16) 0.0076(12) 0.0118(11) -0.0008(11)
C49 0.0290(13) 0.0427(16) 0.0426(15) 0.0016(13) 0.0170(12) -0.0057(12)
C50 0.028(2) 0.075(4) 0.036(2) 0.001(2) 0.0182(19) 0.000(2)
C51 0.045(3) 0.068(4) 0.034(2) -0.003(2) 0.020(2) 0.000(2)
C52 0.0374(15) 0.0642(19) 0.0242(13) 0.0052(13) 0.0067(11) -0.0056(14)
C49' 0.0290(13) 0.0427(16) 0.0426(15) 0.0016(13) 0.0170(12) -0.0057(12)
C50' 0.074(6) 0.083(7) 0.037(4) 0.001(4) 0.025(4) -0.040(5)
C51' 0.134(10) 0.083(8) 0.029(4) 0.010(4) 0.012(5) -0.062(7)
C52' 0.0374(15) 0.0642(19) 0.0242(13) 0.0052(13) 0.0067(11) -0.0056(14)

loop_
_atom_type_symbol
_atom_type_description
_atom_type_scat_dispersion_real
_atom_type_scat_dispersion_imag
_atom_type_scat_source
C C 0.0033 0.0016 'International Tables Vol C Tables 4.2.6.8 and 6.1.1.4'
H H 0.0000 0.0000 'International Tables Vol C Tables 4.2.6.8 and 6.1.1.4'
Li Li -0.0003 0.0001 'International Tables Vol C Tables 4.2.6.8 and 6.1.1.4'
N N 0.0061 0.0033 'International Tables Vol C Tables 4.2.6.8 and 6.1.1.4'
Si Si 0.0817 0.0704 'International Tables Vol C Tables 4.2.6.8 and 6.1.1.4'
Br Br -0.2901 2.4595 'International Tables Vol C Tables 4.2.6.8 and 6.1.1.4'
O O 0.0106 0.0060 'International Tables Vol C Tables 4.2.6.8 and 6.1.1.4'

loop_
_geom_angle_atom_site_label_1
_geom_angle_atom_site_label_2
_geom_angle_atom_site_label_3
_geom_angle
Li6 Br1 Li2 128.05(11)
Li6 Br1 Li4 67.07(11)
Li2 Br1 Li4 72.45(11)
Li6 Br1 Li1 70.14(11)
Li2 Br1 Li1 65.86(11)
Li4 Br1 Li1 69.18(11)
Li5 Br2 Li3 124.95(11)
Li5 Br2 Li1 69.64(11)
Li3 Br2 Li1 63.15(11)
Li5 Br2 Li4 63.37(11)
Li3 Br2 Li4 70.84(11)
Li1 Br2 Li4 62.97(10)
O1 Si1 N8 112.30(8)
O1 Si1 C2 111.39(9)
N8 Si1 C2 107.44(9)
O1 Si1 C1 109.97(9)
N8 Si1 C1 108.30(10)
C2 Si1 C1 107.25(11)
O2 Si2 N8 107.56(8)
O2 Si2 C16 110.82(10)
N8 Si2 C16 110.89(10)
O2 Si2 C15 106.67(10)
N8 Si2 C15 112.74(10)
C16 Si2 C15 108.09(13)
O3 Si3 O2 103.68(8)
O3 Si3 C18 114.58(10)
O2 Si3 C18 108.08(10)
O3 Si3 C17 113.84(10)
O2 Si3 C17 107.33(10)
C18 Si3 C17 108.84(13)
O3 Si3 Li1 54.63(9)
O2 Si3 Li1 49.05(9)
C18 Si3 Li1 125.09(12)
C17 Si3 Li1 124.96(12)
O4 Si4 N7 110.40(8)
O4 Si4 C19 113.41(9)
N7 Si4 C19 106.67(9)
O4 Si4 C20 110.84(9)
N7 Si4 C20 109.54(10)
C19 Si4 C20 105.78(12)
O4 Si4 Li4 31.42(9)
N7 Si4 Li4 79.02(9)
C19 Si4 Li4 123.76(10)
C20 Si4 Li4 125.30(11)
O4 Si4 Li6 30.73(8)
N7 Si4 Li6 124.86(9)
C19 Si4 Li6 82.79(10)
C20 Si4 Li6 119.92(10)
Li4 Si4 Li6 53.64(9)
O5 Si5 N7 109.17(8)
O5 Si5 C33 105.55(9)
N7 Si5 C33 110.02(10)
O5 Si5 C34 108.48(9)
N7 Si5 C34 110.91(9)
C33 Si5 C34 112.52(11)
O5 Si5 Li4 37.09(9)
N7 Si5 Li4 82.58(9)
C33 Si5 Li4 91.73(10)
C34 Si5 Li4 144.25(10)
O6 Si6 O5 104.36(8)
O6 Si6 C36 114.79(9)
O5 Si6 C36 108.41(9)
O6 Si6 C35 113.64(9)
O5 Si6 C35 107.79(9)
C36 Si6 C35 107.50(11)
O6 Si6 Li4 58.32(9)
O5 Si6 Li4 46.48(9)
C36 Si6 Li4 131.63(11)
C35 Si6 Li4 119.00(11)
O6 Si6 Li3 28.89(8)
O5 Si6 Li3 109.22(9)
C36 Si6 Li3 133.73(10)
C35 Si6 Li3 85.44(10)
Li4 Si6 Li3 65.93(10)
O1 Li1 O2 108.95(17)
O1 Li1 O3 173.8(2)
O2 Li1 O3 75.37(13)
O1 Li1 Si3 147.54(18)
O2 Li1 Si3 38.86(8)
O3 Li1 Si3 36.52(7)
O1 Li1 Br1 93.68(14)
O2 Li1 Br1 123.42(17)
O3 Li1 Br1 87.34(13)
Si3 Li1 Br1 108.30(13)
O1 Li1 Li3 42.19(11)
O2 Li1 Li3 134.51(18)
O3 Li1 Li3 131.61(17)
Si3 Li1 Li3 149.12(17)
Br1 Li1 Li3 96.94(13)
O1 Li1 Li2 42.67(11)
O2 Li1 Li2 138.92(18)
O3 Li1 Li2 136.23(17)
Si3 Li1 Li2 159.10(17)
Br1 Li1 Li2 52.96(10)
Li3 Li1 Li2 51.45(12)
O1 Li1 Br2 91.24(14)
O2 Li1 Br2 118.31(16)
O3 Li1 Br2 82.71(12)
Si3 Li1 Br2 101.76(12)
Br1 Li1 Br2 111.99(12)
Li3 Li1 Br2 50.96(9)
Li2 Li1 Br2 94.94(12)
O1 Li1 Li6 142.04(19)
O2 Li1 Li6 103.04(16)
O3 Li1 Li6 37.39(10)
Si3 Li1 Li6 68.06(11)
Br1 Li1 Li6 50.77(9)
Li3 Li1 Li6 119.74(15)
Li2 Li1 Li6 99.39(15)
Br2 Li1 Li6 91.19(11)
O1 Li1 Li4 94.72(15)
O2 Li1 Li4 156.32(18)
O3 Li1 Li4 80.99(13)
Si3 Li1 Li4 117.51(14)
Br1 Li1 Li4 53.11(10)
Li3 Li1 Li4 64.63(12)
Li2 Li1 Li4 61.42(12)
Br2 Li1 Li4 58.87(10)
Li6 Li1 Li4 55.31(12)
O1 Li1 Li5 137.16(18)
O2 Li1 Li5 103.76(15)
O3 Li1 Li5 36.66(9)
Si3 Li1 Li5 67.88(10)
Br1 Li1 Li5 90.69(12)
Li3 Li1 Li5 94.97(14)
Li2 Li1 Li5 116.72(15)
Br2 Li1 Li5 48.28(9)
Li6 Li1 Li5 47.44(11)
Li4 Li1 Li5 55.53(11)
O6 Li2 O8 113.76(19)
O6 Li2 O1 97.02(16)
O8 Li2 O1 131.98(19)
O6 Li2 Li3 48.01(12)
O8 Li2 Li3 138.12(19)
O1 Li2 Li3 49.54(12)
O6 Li2 Br1 103.60(15)
O8 Li2 Br1 106.54(15)
O1 Li2 Br1 100.40(15)
Li3 Li2 Br1 114.20(15)
O6 Li2 Li1 93.41(15)
O8 Li2 Li1 152.60(18)
O1 Li2 Li1 41.35(11)
Li3 Li2 Li1 63.65(14)
Br1 Li2 Li1 61.17(11)
O6 Li2 Li4 49.64(11)
O8 Li2 Li4 133.68(18)
O1 Li2 Li4 94.34(15)
Li3 Li2 Li4 69.05(13)
Br1 Li2 Li4 55.25(10)
Li1 Li2 Li4 62.17(12)
O6 Li3 O1 98.21(17)
O6 Li3 O7 116.46(19)
O1 Li3 O7 124.65(19)
O6 Li3 Br2 103.67(15)
O1 Li3 Br2 105.44(16)
O7 Li3 Br2 106.27(15)
O6 Li3 Li2 47.86(12)
O1 Li3 Li2 50.90(12)
O7 Li3 Li2 134.60(19)
Br2 Li3 Li2 118.54(16)
O6 Li3 Li1 94.29(16)
O1 Li3 Li1 41.89(11)
O7 Li3 Li1 149.16(19)
Br2 Li3 Li1 65.89(11)
Li2 Li3 Li1 64.90(14)
O6 Li3 Si6 24.06(7)
O1 Li3 Si6 122.19(15)
O7 Li3 Si6 99.65(14)
Br2 Li3 Si6 93.59(10)
Li2 Li3 Si6 71.88(12)
Li1 Li3 Si6 110.36(13)
O6 Li3 Li4 46.49(11)
O1 Li3 Li4 91.24(15)
O7 Li3 Li4 143.96(17)
Br2 Li3 Li4 61.34(10)
Li2 Li3 Li4 63.69(13)
Li1 Li3 Li4 60.86(12)
Si6 Li3 Li4 51.65(9)
O4 Li4 O5 110.92(18)
O4 Li4 O6 170.6(2)
O5 Li4 O6 72.29(13)
O4 Li4 Br1 95.36(15)
O5 Li4 Br1 128.32(18)
O6 Li4 Br1 88.92(12)
O4 Li4 Si6 146.32(17)
O5 Li4 Si6 37.34(8)
O6 Li4 Si6 35.19(6)
Br1 Li4 Si6 113.81(13)
O4 Li4 Li6 43.52(11)
O5 Li4 Li6 146.50(19)
O6 Li4 Li6 137.00(17)
Br1 Li4 Li6 54.44(10)
Si6 Li4 Li6 168.17(17)
O4 Li4 Li5 42.38(11)
O5 Li4 Li5 130.50(18)
O6 Li4 Li5 128.70(17)
Br1 Li4 Li5 99.08(14)
Si6 Li4 Li5 138.85(17)
Li6 Li4 Li5 51.30(12)
O4 Li4 Br2 89.97(14)
O5 Li4 Br2 108.08(16)
O6 Li4 Br2 80.67(12)
Br1 Li4 Br2 115.86(13)
Si6 Li4 Br2 91.89(11)
Li6 Li4 Br2 94.96(13)
Li5 Li4 Br2 50.20(10)
O4 Li4 Si5 81.39(12)
O5 Li4 Si5 29.89(7)
O6 Li4 Si5 100.73(13)
Br1 Li4 Si5 139.48(15)
Si6 Li4 Si5 65.61(8)
Li6 Li4 Si5 121.52(14)
Li5 Li4 Si5 104.68(13)
Br2 Li4 Si5 104.56(11)
O4 Li4 Li2 143.92(18)
O5 Li4 Li2 102.90(16)
O6 Li4 Li2 37.59(9)
Br1 Li4 Li2 52.30(9)
Si6 Li4 Li2 69.67(11)
Li6 Li4 Li2 100.50(14)
Li5 Li4 Li2 119.06(15)
Br2 Li4 Li2 91.26(12)
Si5 Li4 Li2 132.71(15)
O4 Li4 Li1 94.76(16)
O5 Li4 Li1 151.51(19)
O6 Li4 Li1 80.48(13)
Br1 Li4 Li1 57.71(10)
Si6 Li4 Li1 114.59(14)
Li6 Li4 Li1 61.87(12)
Li5 Li4 Li1 62.88(12)
Br2 Li4 Li1 58.15(10)
Si5 Li4 Li1 162.46(16)
Li2 Li4 Li1 56.42(11)
O4 Li4 Si4 25.22(7)
O5 Li4 Si4 86.79(12)
O6 Li4 Si4 159.00(16)
Br1 Li4 Si4 106.02(12)
Si6 Li4 Si4 123.81(12)
Li6 Li4 Si4 63.49(10)
Li5 Li4 Si4 64.45(10)
Br2 Li4 Si4 104.89(11)
Si5 Li4 Si4 58.34(7)
Li2 Li4 Si4 157.73(15)
Li1 Li4 Si4 119.86(14)
O3 Li5 O9 117.82(19)
O3 Li5 O4 98.40(17)
O9 Li5 O4 120.88(19)
O3 Li5 Br2 102.36(15)
O9 Li5 Br2 109.41(16)
O4 Li5 Br2 105.82(15)
O3 Li5 Li6 48.38(12)
O9 Li5 Li6 131.1(2)
O4 Li5 Li6 50.84(12)
Br2 Li5 Li6 119.19(16)
O3 Li5 Li4 91.12(15)
O9 Li5 Li4 150.47(19)
O4 Li5 Li4 42.67(11)
Br2 Li5 Li4 66.43(11)
Li6 Li5 Li4 63.52(14)
O3 Li5 Li1 43.38(11)
O9 Li5 Li1 144.63(18)
O4 Li5 Li1 93.86(14)
Br2 Li5 Li1 62.08(10)
Li6 Li5 Li1 64.95(13)
Li4 Li5 Li1 61.60(12)
O3 Li6 O10 116.3(2)
O3 Li6 O4 98.66(17)
O10 Li6 O4 128.1(2)
O3 Li6 Li5 49.00(12)
O10 Li6 Li5 137.0(2)
O4 Li6 Li5 50.49(12)
O3 Li6 Br1 102.87(15)
O10 Li6 Br1 108.04(15)
O4 Li6 Br1 99.28(15)
Li5 Li6 Br1 114.59(16)
O3 Li6 Li4 92.73(16)
O10 Li6 Li4 150.7(2)
O4 Li6 Li4 43.54(11)
Li5 Li6 Li4 65.17(14)
Br1 Li6 Li4 58.50(11)
O3 Li6 Li1 44.85(11)
O10 Li6 Li1 136.27(18)
O4 Li6 Li1 95.60(15)
Li5 Li6 Li1 67.62(14)
Br1 Li6 Li1 59.10(10)
Li4 Li6 Li1 62.82(13)
O3 Li6 Si4 117.08(15)
O10 Li6 Si4 103.55(14)
O4 Li6 Si4 24.70(7)
Li5 Li6 Si4 68.44(11)
Br1 Li6 Si4 108.67(12)
Li4 Li6 Si4 62.87(10)
Li1 Li6 Si4 120.17(13)
C21 N7 Si5 119.85(14)
C21 N7 Si4 119.79(14)
Si5 N7 Si4 119.99(10)
C3 N8 Si2 118.90(13)
C3 N8 Si1 118.20(13)
Si2 N8 Si1 122.81(9)
Si1 O1 Li1 121.97(13)
Si1 O1 Li3 123.11(13)
Li1 O1 Li3 95.92(16)
Si1 O1 Li2 129.18(13)
Li1 O1 Li2 95.98(16)
Li3 O1 Li2 79.56(15)
Si2 O2 Si3 143.40(9)
Si2 O2 Li1 123.93(13)
Si3 O2 Li1 92.09(12)
Si3 O3 Li6 136.80(14)
Si3 O3 Li5 138.33(14)
Li6 O3 Li5 82.62(16)
Si3 O3 Li1 88.85(11)
Li6 O3 Li1 97.76(16)
Li5 O3 Li1 99.96(16)
Si4 O4 Li5 129.70(13)
Si4 O4 Li6 124.58(13)
Li5 O4 Li6 78.67(15)
Si4 O4 Li4 123.36(13)
Li5 O4 Li4 94.95(16)
Li6 O4 Li4 92.94(16)
Si5 O5 Si6 142.60(9)
Si5 O5 Li4 113.02(13)
Si6 O5 Li4 96.18(12)
Si6 O6 Li2 148.66(14)
Si6 O6 Li3 127.05(14)
Li2 O6 Li3 84.13(16)
Si6 O6 Li4 86.49(11)
Li2 O6 Li4 92.77(15)
Li3 O6 Li4 97.91(16)
C37 O7 C40 109.18(18)
C37 O7 Li3 125.89(18)
C40 O7 Li3 124.78(17)
C41 O8 C44 108.80(17)
C41 O8 Li2 117.62(17)
C44 O8 Li2 127.47(17)
C48 O9 C45 109.98(19)
C48 O9 Li5 121.00(18)
C45 O9 Li5 128.56(19)
C49 O10 C52 106.33(18)
C49 O10 Li6 126.94(18)
C52 O10 Li6 126.63(18)
Si1 C1 H1A 109.5
Si1 C1 H1B 109.5
H1A C1 H1B 109.5
Si1 C1 H1C 109.5
H1A C1 H1C 109.5
H1B C1 H1C 109.5
Si1 C2 H2A 109.5
Si1 C2 H2B 109.5
H2A C2 H2B 109.5
Si1 C2 H2C 109.5
H2A C2 H2C 109.5
H2B C2 H2C 109.5
C8 C3 C4 119.93(18)
C8 C3 N8 120.00(18)
C4 C3 N8 120.06(18)
C5 C4 C3 118.8(2)
C5 C4 C9 118.85(19)
C3 C4 C9 122.36(19)
C6 C5 C4 121.6(2)
C6 C5 H5 119.2
C4 C5 H5 119.2
C5 C6 C7 119.5(2)
C5 C6 H6 120.2
C7 C6 H6 120.2
C6 C7 C8 121.6(2)
C6 C7 H7 119.2
C8 C7 H7 119.2
C7 C8 C3 118.6(2)
C7 C8 C12 118.73(19)
C3 C8 C12 122.69(18)
C4 C9 C11 111.9(2)
C4 C9 C10 111.7(2)
C11 C9 C10 109.89(19)
C4 C9 H9 107.7
C11 C9 H9 107.7
C10 C9 H9 107.7
C9 C10 H10A 109.5
C9 C10 H10B 109.5
H10A C10 H10B 109.5
C9 C10 H10C 109.5
H10A C10 H10C 109.5
H10B C10 H10C 109.5
C9 C11 H11A 109.5
C9 C11 H11B 109.5
H11A C11 H11B 109.5
C9 C11 H11C 109.5
H11A C11 H11C 109.5
H11B C11 H11C 109.5
C13 C12 C8 112.13(18)
C13 C12 C14 109.0(2)
C8 C12 C14 111.8(2)
C13 C12 H12 107.9
C8 C12 H12 107.9
C14 C12 H12 107.9
C12 C13 H13A 109.5
C12 C13 H13B 109.5
H13A C13 H13B 109.5
C12 C13 H13C 109.5
H13A C13 H13C 109.5
H13B C13 H13C 109.5
C12 C14 H14A 109.5
C12 C14 H14B 109.5
H14A C14 H14B 109.5
C12 C14 H14C 109.5
H14A C14 H14C 109.5
H14B C14 H14C 109.5
Si2 C15 H15A 109.5
Si2 C15 H15B 109.5
H15A C15 H15B 109.5
Si2 C15 H15C 109.5
H15A C15 H15C 109.5
H15B C15 H15C 109.5
Si2 C16 H16A 109.5
Si2 C16 H16B 109.5
H16A C16 H16B 109.5
Si2 C16 H16C 109.5
H16A C16 H16C 109.5
H16B C16 H16C 109.5
Si3 C17 H17A 109.5
Si3 C17 H17B 109.5
H17A C17 H17B 109.5
Si3 C17 H17C 109.5
H17A C17 H17C 109.5
H17B C17 H17C 109.5
Si3 C18 H18A 109.5
Si3 C18 H18B 109.5
H18A C18 H18B 109.5
Si3 C18 H18C 109.5
H18A C18 H18C 109.5
H18B C18 H18C 109.5
Si4 C19 H19A 109.5
Si4 C19 H19B 109.5
H19A C19 H19B 109.5
Si4 C19 H19C 109.5
H19A C19 H19C 109.5
H19B C19 H19C 109.5
Si4 C20 H20A 109.5
Si4 C20 H20B 109.5
H20A C20 H20B 109.5
Si4 C20 H20C 109.5
H20A C20 H20C 109.5
H20B C20 H20C 109.5
C22 C21 C26 119.52(19)
C22 C21 N7 120.27(18)
C26 C21 N7 120.21(18)
C23 C22 C21 119.09(19)
C23 C22 C27 117.90(18)
C21 C22 C27 122.99(18)
C24 C23 C22 121.6(2)
C24 C23 H23 119.2
C22 C23 H23 119.2
C23 C24 C25 119.3(2)
C23 C24 H24 120.4
C25 C24 H24 120.4
C24 C25 C26 121.5(2)
C24 C25 H25 119.2
C26 C25 H25 119.2
C25 C26 C21 118.99(19)
C25 C26 C30 118.85(19)
C21 C26 C30 122.14(19)
C22 C27 C28 112.06(18)
C22 C27 C29 110.83(18)
C28 C27 C29 109.57(18)
C22 C27 H27 108.1
C28 C27 H27 108.1
C29 C27 H27 108.1
C27 C28 H28A 109.5
C27 C28 H28B 109.5
H28A C28 H28B 109.5
C27 C28 H28C 109.5
H28A C28 H28C 109.5
H28B C28 H28C 109.5
C27 C29 H29A 109.5
C27 C29 H29B 109.5
H29A C29 H29B 109.5
C27 C29 H29C 109.5
H29A C29 H29C 109.5
H29B C29 H29C 109.5
C26 C30 C32 110.48(18)
C26 C30 C31 113.00(18)
C32 C30 C31 109.72(18)
C26 C30 H30 107.8
C32 C30 H30 107.8
C31 C30 H30 107.8
C30 C31 H31A 109.5
C30 C31 H31B 109.5
H31A C31 H31B 109.5
C30 C31 H31C 109.5
H31A C31 H31C 109.5
H31B C31 H31C 109.5
C30 C32 H32A 109.5
C30 C32 H32B 109.5
H32A C32 H32B 109.5
C30 C32 H32C 109.5
H32A C32 H32C 109.5
H32B C32 H32C 109.5
Si5 C33 H33A 109.5
Si5 C33 H33B 109.5
H33A C33 H33B 109.5
Si5 C33 H33C 109.5
H33A C33 H33C 109.5
H33B C33 H33C 109.5
Si5 C34 H34A 109.5
Si5 C34 H34B 109.5
H34A C34 H34B 109.5
Si5 C34 H34C 109.5
H34A C34 H34C 109.5
H34B C34 H34C 109.5
Si6 C35 H35A 109.5
Si6 C35 H35B 109.5
H35A C35 H35B 109.5
Si6 C35 H35C 109.5
H35A C35 H35C 109.5
H35B C35 H35C 109.5
Si6 C36 H36A 109.5
Si6 C36 H36B 109.5
H36A C36 H36B 109.5
Si6 C36 H36C 109.5
H36A C36 H36C 109.5
H36B C36 H36C 109.5
O7 C37 C38 106.1(2)
O7 C37 H37A 110.5
C38 C37 H37A 110.5
O7 C37 H37B 110.5
C38 C37 H37B 110.5
H37A C37 H37B 108.7
C37 C38 C39 103.6(2)
C37 C38 H38A 111.0
C39 C38 H38A 111.0
C37 C38 H38B 111.0
C39 C38 H38B 111.0
H38A C38 H38B 109.0
C40 C39 C38 102.0(2)
C40 C39 H39A 111.4
C38 C39 H39A 111.4
C40 C39 H39B 111.4
C38 C39 H39B 111.4
H39A C39 H39B 109.2
O7 C40 C39 104.7(2)
O7 C40 H40A 110.8
C39 C40 H40A 110.8
O7 C40 H40B 110.8
C39 C40 H40B 110.8
H40A C40 H40B 108.9
O8 C41 C42 107.0(2)
O8 C41 H41A 110.3
C42 C41 H41A 110.3
O8 C41 H41B 110.3
C42 C41 H41B 110.3
H41A C41 H41B 108.6
C41 C42 C43 103.3(2)
C41 C42 H42A 111.1
C43 C42 H42A 111.1
C41 C42 H42B 111.1
C43 C42 H42B 111.1
H42A C42 H42B 109.1
C44 C43 C42 102.6(2)
C44 C43 H43A 111.2
C42 C43 H43A 111.2
C44 C43 H43B 111.2
C42 C43 H43B 111.2
H43A C43 H43B 109.2
O8 C44 C43 106.12(19)
O8 C44 H44A 110.5
C43 C44 H44A 110.5
O8 C44 H44B 110.5
C43 C44 H44B 110.5
H44A C44 H44B 108.7
O9 C45 C46 104.9(2)
O9 C45 H45A 110.8
C46 C45 H45A 110.8
O9 C45 H45B 110.8
C46 C45 H45B 110.8
H45A C45 H45B 108.8
C47 C46 C45 103.0(2)
C47 C46 H46A 111.2
C45 C46 H46A 111.2
C47 C46 H46B 111.2
C45 C46 H46B 111.2
H46A C46 H46B 109.1
C48 C47 C46 101.7(2)
C48 C47 H47A 111.4
C46 C47 H47A 111.4
C48 C47 H47B 111.4
C46 C47 H47B 111.4
H47A C47 H47B 109.3
O9 C48 C47 105.3(2)
O9 C48 H48A 110.7
C47 C48 H48A 110.7
O9 C48 H48B 110.7
C47 C48 H48B 110.7
H48A C48 H48B 108.8
O10 C49 C50 105.1(2)
O10 C49 H49A 110.7
C50 C49 H49A 110.7
O10 C49 H49B 110.7
C50 C49 H49B 110.7
H49A C49 H49B 108.8
C49 C50 C51 104.3(3)
C49 C50 H50A 110.9
C51 C50 H50A 110.9
C49 C50 H50B 110.9
C51 C50 H50B 110.9
H50A C50 H50B 108.9
C52 C51 C50 105.5(3)
C52 C51 H51A 110.6
C50 C51 H51A 110.6
C52 C51 H51B 110.6
C50 C51 H51B 110.6
H51A C51 H51B 108.8
O10 C52 C51 105.2(3)
O10 C52 H52A 110.7
C51 C52 H52A 110.7
O10 C52 H52B 110.7
C51 C52 H52B 110.7
H52A C52 H52B 108.8
C51' C50' H50C 110.8
C51' C50' H50D 110.8
H50C C50' H50D 108.9
C50' C51' H51C 110.5
C50' C51' H51D 110.5
H51C C51' H51D 108.7

loop_
_geom_bond_atom_site_label_1
_geom_bond_atom_site_label_2
_geom_bond_distance
Br1 Li6 2.522(4)
Br1 Li2 2.546(4)
Br1 Li4 2.644(4)
Br1 Li1 2.794(4)
Br2 Li5 2.488(4)
Br2 Li3 2.507(4)
Br2 Li1 2.946(4)
Br2 Li4 2.969(4)
Si1 O1 1.6073(14)
Si1 N8 1.7696(17)
Si1 C2 1.867(2)
Si1 C1 1.880(2)
Si2 O2 1.6457(14)
Si2 N8 1.7310(17)
Si2 C16 1.846(2)
Si2 C15 1.859(2)
Si3 O3 1.5909(15)
Si3 O2 1.6780(15)
Si3 C18 1.854(2)
Si3 C17 1.862(2)
Si3 Li1 2.673(4)
Si4 O4 1.6102(14)
Si4 N7 1.7685(18)
Si4 C19 1.868(2)
Si4 C20 1.876(2)
Si4 Li4 3.156(4)
Si4 Li6 3.173(4)
Si5 O5 1.6544(14)
Si5 N7 1.7288(18)
Si5 C33 1.856(2)
Si5 C34 1.860(2)
Si5 Li4 3.056(4)
Si6 O6 1.5849(15)
Si6 O5 1.6749(14)
Si6 C36 1.860(2)
Si6 C35 1.866(2)
Si6 Li4 2.745(4)
Si6 Li3 3.103(4)
Li1 O1 1.933(4)
Li1 O2 2.020(4)
Li1 O3 2.180(4)
Li1 Li3 2.880(5)
Li1 Li2 2.910(5)
Li1 Li6 3.063(5)
Li1 Li4 3.089(5)
Li1 Li5 3.126(5)
Li2 O6 1.874(4)
Li2 O8 1.967(4)
Li2 O1 1.983(4)
Li2 Li3 2.513(5)
Li2 Li4 3.068(5)
Li3 O6 1.878(4)
Li3 O1 1.945(4)
Li3 O7 1.956(4)
Li3 Li4 3.196(5)
Li4 O4 1.970(4)
Li4 O5 2.002(4)
Li4 O6 2.340(4)
Li4 Li6 2.856(5)
Li4 Li5 2.895(5)
Li5 O3 1.895(4)
Li5 O9 1.929(4)
Li5 O4 1.959(4)
Li5 Li6 2.490(5)
Li6 O3 1.877(4)
Li6 O10 1.940(4)
Li6 O4 1.969(4)
N7 C21 1.448(3)
N8 C3 1.455(2)
O7 C37 1.438(3)
O7 C40 1.442(3)
O8 C41 1.440(3)
O8 C44 1.446(3)
O9 C48 1.439(3)
O9 C45 1.440(3)
O10 C49 1.430(3)
O10 C52 1.433(3)
C1 H1A 0.9600
C1 H1B 0.9600
C1 H1C 0.9600
C2 H2A 0.9600
C2 H2B 0.9600
C2 H2C 0.9600
C3 C8 1.409(3)
C3 C4 1.411(3)
C4 C5 1.397(3)
C4 C9 1.515(3)
C5 C6 1.367(3)
C5 H5 0.9300
C6 C7 1.383(3)
C6 H6 0.9300
C7 C8 1.395(3)
C7 H7 0.9300
C8 C12 1.518(3)
C9 C11 1.526(3)
C9 C10 1.527(3)
C9 H9 0.9800
C10 H10A 0.9600
C10 H10B 0.9600
C10 H10C 0.9600
C11 H11A 0.9600
C11 H11B 0.9600
C11 H11C 0.9600
C12 C13 1.516(3)
C12 C14 1.531(4)
C12 H12 0.9800
C13 H13A 0.9600
C13 H13B 0.9600
C13 H13C 0.9600
C14 H14A 0.9600
C14 H14B 0.9600
C14 H14C 0.9600
C15 H15A 0.9600
C15 H15B 0.9600
C15 H15C 0.9600
C16 H16A 0.9600
C16 H16B 0.9600
C16 H16C 0.9600
C17 H17A 0.9600
C17 H17B 0.9600
C17 H17C 0.9600
C18 H18A 0.9600
C18 H18B 0.9600
C18 H18C 0.9600
C19 H19A 0.9600
C19 H19B 0.9600
C19 H19C 0.9600
C20 H20A 0.9600
C20 H20B 0.9600
C20 H20C 0.9600
C21 C22 1.413(3)
C21 C26 1.414(3)
C22 C23 1.392(3)
C22 C27 1.524(3)
C23 C24 1.381(3)
C23 H23 0.9300
C24 C25 1.383(3)
C24 H24 0.9300
C25 C26 1.394(3)
C25 H25 0.9300
C26 C30 1.523(3)
C27 C28 1.535(3)
C27 C29 1.537(3)
C27 H27 0.9800
C28 H28A 0.9600
C28 H28B 0.9600
C28 H28C 0.9600
C29 H29A 0.9600
C29 H29B 0.9600
C29 H29C 0.9600
C30 C32 1.527(3)
C30 C31 1.531(3)
C30 H30 0.9800
C31 H31A 0.9600
C31 H31B 0.9600
C31 H31C 0.9600
C32 H32A 0.9600
C32 H32B 0.9600
C32 H32C 0.9600
C33 H33A 0.9600
C33 H33B 0.9600
C33 H33C 0.9600
C34 H34A 0.9600
C34 H34B 0.9600
C34 H34C 0.9600
C35 H35A 0.9600
C35 H35B 0.9600
C35 H35C 0.9600
C36 H36A 0.9600
C36 H36B 0.9600
C36 H36C 0.9600
C37 C38 1.498(4)
C37 H37A 0.9700
C37 H37B 0.9700
C38 C39 1.499(5)
C38 H38A 0.9700
C38 H38B 0.9700
C39 C40 1.498(4)
C39 H39A 0.9700
C39 H39B 0.9700
C40 H40A 0.9700
C40 H40B 0.9700
C41 C42 1.500(3)
C41 H41A 0.9700
C41 H41B 0.9700
C42 C43 1.515(4)
C42 H42A 0.9700
C42 H42B 0.9700
C43 C44 1.495(3)
C43 H43A 0.9700
C43 H43B 0.9700
C44 H44A 0.9700
C44 H44B 0.9700
C45 C46 1.518(4)
C45 H45A 0.9700
C45 H45B 0.9700
C46 C47 1.513(4)
C46 H46A 0.9700
C46 H46B 0.9700
C47 C48 1.488(4)
C47 H47A 0.9700
C47 H47B 0.9700
C48 H48A 0.9700
C48 H48B 0.9700
C49 C50 1.501(5)
C49 H49A 0.9700
C49 H49B 0.9700
C50 C51 1.525(6)
C50 H50A 0.9700
C50 H50B 0.9700
C51 C52 1.470(5)
C51 H51A 0.9700
C51 H51B 0.9700
C52 H52A 0.9700
C52 H52B 0.9700
C50' C51' 1.474(11)
C50' H50C 0.9700
C50' H50D 0.9700
C51' H51C 0.9700
C51' H51D 0.9700
